data_4309385
loop_
_publ_author_name
'Vojtech Jancik'
'Herbert W. Roesky'

_publ_contact_author_address
;Institut f\"ur Anorganische Chemie, 
Georg-August-Universit\"at G\"ottingen, 
Tammannstrasse 4, D 37077 G\"ottingen, Germany
;
_publ_contact_author_email vjancik@centrum.cz
_publ_contact_author_fax +49-551-393373
_publ_contact_author_name 'Vojtech Jancik'
_publ_contact_author_phone +49-551-393010
_publ_section_title
;
Unusual Anions [LAl(SH)(S)]- and [LAl(S)2]2- Stabilized by Weakly
Coordinating Imidazolium Cations. Synthesis of LAl(SSiMe2)2O (L =
HC[C(Me)N(Ar)]2, Ar = 2,6-iPr2C6H3)
;
_journal_name_full 'Inorganic Chemistry'
_journal_page_first 5556
_journal_page_last 5558
_journal_paper_doi 10.1021/ic050693q
_journal_volume 44
_journal_year 2005
_chemical_formula_sum 'C33 H53 Al N2 O S2 Si2'
_chemical_formula_weight 641.05
_chemical_name_systematic
;
 ?
;
_space_group_IT_number 14
_symmetry_cell_setting monoclinic
_symmetry_space_group_name_Hall '-P 2yn'
_symmetry_space_group_name_H-M 'P 1 21/n 1'
_atom_sites_solution_hydrogens geom
_atom_sites_solution_primary direct
_atom_sites_solution_secondary difmap
_audit_creation_method SHELXL-97
_cell_angle_alpha 90.00
_cell_angle_beta 104.29(3)
_cell_angle_gamma 90.00
_cell_formula_units_Z 4
_cell_length_a 12.749(3)
_cell_length_b 18.857(4)
_cell_length_c 15.726(3)
_cell_measurement_reflns_used 5253
_cell_measurement_temperature 100(2)
_cell_measurement_theta_max 59.05
_cell_measurement_theta_min 3.73
_cell_volume 3663.7(14)
_computing_cell_refinement 'Bruker AXS SAINT (v 7.01A, Bruker 2003)'
_computing_data_collection 'Proteum (v 1.40, Bruker 2002)'
_computing_data_reduction 'Bruker AXS SAINT (v 7.01A, Bruker 2003)'
_computing_molecular_graphics 'Bruker AXS SHELXTL (v 6.12)'
_computing_publication_material 'SHELXL-97 (Sheldrick, 1997)'
_computing_structure_refinement 'SHELXL-97 (Sheldrick, 1997)'
_computing_structure_solution 'SHELXS-97 (Sheldrick, 1990)'
_diffrn_ambient_temperature 100(2)
_diffrn_detector_area_resol_mean 5.602
_diffrn_measured_fraction_theta_full 0.994
_diffrn_measured_fraction_theta_max 0.994
_diffrn_measurement_device_type 'Bruker three circle diffractometer'
_diffrn_measurement_method 'omega scan'
_diffrn_radiation_monochromator 'mirror system'
_diffrn_radiation_source 'rotating anode'
_diffrn_radiation_type CuK\a
_diffrn_radiation_wavelength 1.54178
_diffrn_reflns_av_R_equivalents 0.0453
_diffrn_reflns_av_sigmaI/netI 0.0360
_diffrn_reflns_limit_h_max 14
_diffrn_reflns_limit_h_min -14
_diffrn_reflns_limit_k_max 20
_diffrn_reflns_limit_k_min -20
_diffrn_reflns_limit_l_max 17
_diffrn_reflns_limit_l_min -17
_diffrn_reflns_number 23505
_diffrn_reflns_theta_full 59.05
_diffrn_reflns_theta_max 59.05
_diffrn_reflns_theta_min 3.73
_diffrn_standards_decay_% 0
_diffrn_standards_interval_count 0
_diffrn_standards_interval_time 0
_diffrn_standards_number 0
_exptl_absorpt_coefficient_mu 2.375
_exptl_absorpt_correction_T_max 0.9322
_exptl_absorpt_correction_T_min 0.8327
_exptl_absorpt_correction_type multi-scan
_exptl_crystal_colour colorless
_exptl_crystal_density_diffrn 1.162
_exptl_crystal_density_method 'not measured'
_exptl_crystal_description block
_exptl_crystal_F_000 1384
_exptl_crystal_size_max 0.08
_exptl_crystal_size_mid 0.04
_exptl_crystal_size_min 0.03
_refine_diff_density_max 0.257
_refine_diff_density_min -0.241
_refine_diff_density_rms 0.041
_refine_ls_extinction_method none
_refine_ls_goodness_of_fit_ref 1.022
_refine_ls_hydrogen_treatment mixed
_refine_ls_matrix_type full
_refine_ls_number_parameters 387
_refine_ls_number_reflns 5253
_refine_ls_number_restraints 0
_refine_ls_restrained_S_all 1.022
_refine_ls_R_factor_all 0.0296
_refine_ls_R_factor_gt 0.0288
_refine_ls_shift/su_max 0.001
_refine_ls_shift/su_mean 0.000
_refine_ls_structure_factor_coef Fsqd
_refine_ls_weighting_details 'calc w=1/[\s^2^(Fo^2^)+(0.0310P)^2^+2.0630P] where P=(Fo^2^+2Fc^2^)/3'
_refine_ls_weighting_scheme calc
_refine_ls_wR_factor_gt 0.0760
_refine_ls_wR_factor_ref 0.0768
_reflns_number_gt 5055
_reflns_number_total 5253
_reflns_threshold_expression >2sigma(I)
_cod_data_source_file ic050693qsi20050620_094637.cif
_cod_data_source_block Compound7
_cod_depositor_comments
;
The following automatic conversions were performed:
'_symmetry_cell_setting' value 'Monoclinic' changed to 'monoclinic'
according to '/home/saulius/struct/CIF-dictionaries/cif_core.dic'
dictionary named 'cif_core.dic' version 2.4.1 from 2010-06-29.

Automatic conversion script
Id: cif_fix_enum 1527 2010-12-29 10:47:43Z saulius 
;
_cod_original_cell_volume 3664(1)
_cod_database_code 4309385

loop_
_symmetry_equiv_pos_as_xyz
'x, y, z'
'-x+1/2, y+1/2, -z+1/2'
'-x, -y, -z'
'x-1/2, -y-1/2, z-1/2'

loop_
_atom_site_label
_atom_site_type_symbol
_atom_site_fract_x
_atom_site_fract_y
_atom_site_fract_z
_atom_site_U_iso_or_equiv
_atom_site_adp_type
_atom_site_occupancy
_atom_site_symmetry_multiplicity
_atom_site_calc_flag
_atom_site_refinement_flags
_atom_site_disorder_assembly
_atom_site_disorder_group
N1 N 0.71486(10) 0.17709(7) 0.80500(8) 0.0160(3) Uani 1 1 d . . .
S1 S 0.96687(3) 0.11996(2) 0.80666(2) 0.01879(11) Uani 1 1 d . . .
O1 O 0.96936(9) 0.05343(6) 0.62519(7) 0.0219(3) Uani 1 1 d . . .
Al1 Al 0.80758(3) 0.16062(2) 0.72853(3) 0.01504(12) Uani 1 1 d . . .
C1 C 0.66321(14) 0.24890(9) 0.92097(11) 0.0249(4) Uani 1 1 d . . .
H1A H 0.6054 0.2137 0.9152 0.037 Uiso 1 1 calc R . .
H1B H 0.6322 0.2967 0.9177 0.037 Uiso 1 1 calc R . .
H1C H 0.7157 0.2427 0.9776 0.037 Uiso 1 1 calc R . .
Si1 Si 1.01150(3) 0.03712(2) 0.73062(3) 0.01868(12) Uani 1 1 d . . .
S2 S 0.72911(3) 0.08918(2) 0.61883(3) 0.01993(11) Uani 1 1 d . . .
N2 N 0.81949(10) 0.25686(7) 0.69647(8) 0.0159(3) Uani 1 1 d . . .
Si2 Si 0.85160(3) 0.05950(2) 0.55414(3) 0.02020(12) Uani 1 1 d . . .
C2 C 0.71927(12) 0.23909(8) 0.84769(10) 0.0176(3) Uani 1 1 d . . .
C3 C 0.77339(12) 0.29853(9) 0.82714(11) 0.0184(3) Uani 1 1 d . . .
H3A H 0.7729(14) 0.3381(10) 0.8638(12) 0.022 Uiso 1 1 d . . .
C4 C 0.81073(12) 0.30957(8) 0.75198(10) 0.0171(3) Uani 1 1 d . . .
C5 C 0.83607(14) 0.38495(8) 0.73266(11) 0.0221(4) Uani 1 1 d . . .
H5A H 0.8164 0.3927 0.6691 0.033 Uiso 0.38(2) 1 calc PR A 1
H5B H 0.9136 0.3938 0.7557 0.033 Uiso 0.38(2) 1 calc PR A 1
H5C H 0.7947 0.4174 0.7606 0.033 Uiso 0.38(2) 1 calc PR A 1
H5D H 0.9024 0.3860 0.7118 0.033 Uiso 0.62(2) 1 d PR A 2
H5E H 0.8463 0.4135 0.7862 0.033 Uiso 0.62(2) 1 d PR A 2
H5F H 0.7760 0.4045 0.6874 0.033 Uiso 0.62(2) 1 d PR A 2
C6 C 0.84494(12) 0.27902(8) 0.61507(10) 0.0169(3) Uani 1 1 d . . .
C7 C 0.95249(13) 0.29530(8) 0.61472(10) 0.0183(3) Uani 1 1 d . . .
C8 C 0.97079(13) 0.32551(8) 0.53872(11) 0.0216(4) Uani 1 1 d . . .
H8A H 1.0424 0.3383 0.5374 0.026 Uiso 1 1 calc R . .
C9 C 0.88753(14) 0.33724(9) 0.46538(11) 0.0241(4) Uani 1 1 d . . .
H9A H 0.9018 0.3591 0.4150 0.029 Uiso 1 1 calc R . .
C10 C 0.78308(14) 0.31710(9) 0.46526(11) 0.0226(4) Uani 1 1 d . . .
H10A H 0.7266 0.3238 0.4138 0.027 Uiso 1 1 calc R . .
C11 C 0.75943(13) 0.28713(8) 0.53941(10) 0.0187(3) Uani 1 1 d . . .
C12 C 0.64419(12) 0.26497(8) 0.53757(11) 0.0196(4) Uani 1 1 d . . .
H12A H 0.6483 0.2313 0.5874 0.024 Uiso 1 1 calc R . .
C13 C 0.58959(14) 0.22551(9) 0.45302(11) 0.0258(4) Uani 1 1 d . . .
H13A H 0.6334 0.1842 0.4461 0.039 Uiso 1 1 calc R . .
H13B H 0.5831 0.2573 0.4027 0.039 Uiso 1 1 calc R . .
H13C H 0.5174 0.2098 0.4562 0.039 Uiso 1 1 calc R . .
C14 C 0.57534(14) 0.32811(9) 0.55240(12) 0.0261(4) Uani 1 1 d . . .
H14A H 0.6092 0.3507 0.6086 0.039 Uiso 1 1 calc R . .
H14B H 0.5027 0.3115 0.5533 0.039 Uiso 1 1 calc R . .
H14C H 0.5700 0.3625 0.5048 0.039 Uiso 1 1 calc R . .
C15 C 1.04835(13) 0.27812(9) 0.69148(11) 0.0214(4) Uani 1 1 d . . .
H15A H 1.0190 0.2592 0.7404 0.026 Uiso 1 1 calc R . .
C16 C 1.11683(14) 0.21965(9) 0.66430(12) 0.0275(4) Uani 1 1 d . . .
H16A H 1.0702 0.1796 0.6397 0.041 Uiso 1 1 calc R . .
H16B H 1.1722 0.2038 0.7158 0.041 Uiso 1 1 calc R . .
H16C H 1.1519 0.2382 0.6200 0.041 Uiso 1 1 calc R . .
C17 C 1.12111(14) 0.34156(9) 0.72707(11) 0.0261(4) Uani 1 1 d . . .
H17A H 1.0787 0.3778 0.7483 0.039 Uiso 1 1 calc R . .
H17B H 1.1504 0.3615 0.6802 0.039 Uiso 1 1 calc R . .
H17C H 1.1808 0.3259 0.7755 0.039 Uiso 1 1 calc R . .
C18 C 0.64101(12) 0.12270(8) 0.82146(10) 0.0177(3) Uani 1 1 d . . .
C19 C 0.67335(13) 0.07630(8) 0.89290(11) 0.0186(3) Uani 1 1 d . . .
C20 C 0.59902(13) 0.02513(8) 0.90545(12) 0.0242(4) Uani 1 1 d . . .
H20A H 0.6189 -0.0067 0.9535 0.029 Uiso 1 1 calc R . .
C21 C 0.49753(14) 0.02013(9) 0.84931(12) 0.0265(4) Uani 1 1 d . . .
H21A H 0.4484 -0.0151 0.8587 0.032 Uiso 1 1 calc R . .
C22 C 0.46704(13) 0.06630(9) 0.77934(12) 0.0256(4) Uani 1 1 d . . .
H22A H 0.3971 0.0621 0.7408 0.031 Uiso 1 1 calc R . .
C23 C 0.53712(13) 0.11902(9) 0.76425(11) 0.0215(4) Uani 1 1 d . . .
C24 C 0.49789(13) 0.17364(10) 0.69208(12) 0.0286(4) Uani 1 1 d . . .
H24A H 0.5632 0.1942 0.6767 0.034 Uiso 1 1 calc R . .
C25 C 0.42571(16) 0.14245(13) 0.60851(13) 0.0457(5) Uani 1 1 d . . .
H25A H 0.4623 0.1019 0.5894 0.069 Uiso 1 1 calc R . .
H25B H 0.4112 0.1786 0.5624 0.069 Uiso 1 1 calc R . .
H25C H 0.3572 0.1267 0.6200 0.069 Uiso 1 1 calc R . .
C26 C 0.43889(16) 0.23438(11) 0.72579(14) 0.0400(5) Uani 1 1 d . . .
H26A H 0.4103 0.2677 0.6778 0.060 Uiso 1 1 calc R . .
H26B H 0.4896 0.2592 0.7735 0.060 Uiso 1 1 calc R . .
H26C H 0.3791 0.2151 0.7476 0.060 Uiso 1 1 calc R . .
C27 C 0.78346(13) 0.07971(9) 0.95806(11) 0.0218(4) Uani 1 1 d . . .
H27A H 0.8269 0.1180 0.9389 0.026 Uiso 1 1 calc R . .
C28 C 0.77299(14) 0.09738(10) 1.05083(12) 0.0294(4) Uani 1 1 d . . .
H28A H 0.7379 0.1436 1.0504 0.044 Uiso 1 1 calc R . .
H28B H 0.8451 0.0989 1.0911 0.044 Uiso 1 1 calc R . .
H28C H 0.7293 0.0609 1.0702 0.044 Uiso 1 1 calc R . .
C29 C 0.84435(14) 0.00969(10) 0.96022(13) 0.0310(4) Uani 1 1 d . . .
H29A H 0.8543 -0.0006 0.9016 0.046 Uiso 1 1 calc R . .
H29B H 0.8026 -0.0286 0.9783 0.046 Uiso 1 1 calc R . .
H29C H 0.9152 0.0133 1.0021 0.046 Uiso 1 1 calc R . .
C30 C 0.95557(14) -0.04960(9) 0.75414(12) 0.0269(4) Uani 1 1 d . . .
H30A H 0.9797 -0.0869 0.7199 0.040 Uiso 1 1 calc R . .
H30B H 0.8763 -0.0474 0.7381 0.040 Uiso 1 1 calc R . .
H30C H 0.9812 -0.0603 0.8168 0.040 Uiso 1 1 calc R . .
C31 C 1.16187(13) 0.03368(9) 0.75689(12) 0.0263(4) Uani 1 1 d . . .
H31A H 1.1848 -0.0099 0.7327 0.039 Uiso 1 1 calc R . .
H31B H 1.1908 0.0343 0.8207 0.039 Uiso 1 1 calc R . .
H31C H 1.1892 0.0749 0.7311 0.039 Uiso 1 1 calc R . .
C32 C 0.81150(16) -0.02851(10) 0.50386(13) 0.0346(4) Uani 1 1 d . . .
H32A H 0.8655 -0.0446 0.4733 0.052 Uiso 1 1 calc R . .
H32B H 0.7408 -0.0248 0.4619 0.052 Uiso 1 1 calc R . .
H32C H 0.8071 -0.0627 0.5498 0.052 Uiso 1 1 calc R . .
C33 C 0.86936(15) 0.12240(10) 0.46824(11) 0.0294(4) Uani 1 1 d . . .
H33A H 0.9265 0.1051 0.4418 0.044 Uiso 1 1 calc R . .
H33B H 0.8896 0.1691 0.4946 0.044 Uiso 1 1 calc R . .
H33C H 0.8013 0.1263 0.4229 0.044 Uiso 1 1 calc R . .

loop_
_atom_site_aniso_label
_atom_site_aniso_U_11
_atom_site_aniso_U_22
_atom_site_aniso_U_33
_atom_site_aniso_U_23
_atom_site_aniso_U_13
_atom_site_aniso_U_12
N1 0.0142(6) 0.0174(7) 0.0169(7) 0.0010(5) 0.0050(5) -0.0007(5)
S1 0.0166(2) 0.0218(2) 0.0174(2) -0.00002(16) 0.00317(16) 0.00140(15)
O1 0.0210(6) 0.0254(6) 0.0210(6) 0.0006(5) 0.0083(5) 0.0025(5)
Al1 0.0145(2) 0.0164(2) 0.0149(3) -0.00017(18) 0.00480(19) -0.00051(17)
C1 0.0317(9) 0.0215(9) 0.0263(10) -0.0004(7) 0.0161(8) -0.0006(7)
Si1 0.0169(2) 0.0195(2) 0.0205(3) 0.00209(17) 0.00632(18) 0.00185(17)
S2 0.0180(2) 0.0213(2) 0.0202(2) -0.00417(16) 0.00403(17) -0.00129(15)
N2 0.0149(6) 0.0191(7) 0.0142(7) 0.0005(5) 0.0043(5) -0.0008(5)
Si2 0.0222(2) 0.0210(2) 0.0178(3) -0.00300(18) 0.00567(19) 0.00039(18)
C2 0.0152(8) 0.0208(9) 0.0161(8) 0.0007(7) 0.0027(6) 0.0020(6)
C3 0.0204(8) 0.0177(8) 0.0177(9) -0.0027(7) 0.0056(7) -0.0004(7)
C4 0.0126(7) 0.0197(8) 0.0181(9) 0.0005(7) 0.0019(6) 0.0002(6)
C5 0.0250(9) 0.0189(8) 0.0248(9) -0.0011(7) 0.0108(7) -0.0029(7)
C6 0.0226(8) 0.0148(8) 0.0148(8) 0.0008(6) 0.0072(7) 0.0005(6)
C7 0.0213(8) 0.0169(8) 0.0182(9) -0.0014(6) 0.0077(7) 0.0001(6)
C8 0.0232(9) 0.0216(9) 0.0234(9) -0.0003(7) 0.0118(7) -0.0014(7)
C9 0.0335(10) 0.0227(9) 0.0191(9) 0.0031(7) 0.0126(8) 0.0000(7)
C10 0.0277(9) 0.0223(9) 0.0172(9) 0.0020(7) 0.0046(7) 0.0028(7)
C11 0.0233(8) 0.0158(8) 0.0175(8) -0.0008(6) 0.0058(7) 0.0026(6)
C12 0.0202(8) 0.0204(8) 0.0176(9) 0.0022(7) 0.0032(7) 0.0007(7)
C13 0.0262(9) 0.0247(9) 0.0243(10) -0.0008(7) 0.0021(7) 0.0007(7)
C14 0.0235(9) 0.0273(9) 0.0275(10) -0.0024(7) 0.0063(7) 0.0012(7)
C15 0.0188(8) 0.0261(9) 0.0205(9) 0.0043(7) 0.0072(7) -0.0017(7)
C16 0.0219(9) 0.0270(9) 0.0340(10) 0.0048(8) 0.0080(8) -0.0001(7)
C17 0.0244(9) 0.0309(10) 0.0231(9) 0.0011(8) 0.0056(7) -0.0046(7)
C18 0.0177(8) 0.0175(8) 0.0212(9) -0.0037(7) 0.0107(7) -0.0024(6)
C19 0.0206(8) 0.0158(8) 0.0231(9) -0.0015(7) 0.0126(7) 0.0014(6)
C20 0.0292(10) 0.0166(8) 0.0325(10) 0.0010(7) 0.0182(8) 0.0011(7)
C21 0.0264(9) 0.0194(9) 0.0400(11) -0.0080(8) 0.0202(8) -0.0069(7)
C22 0.0186(8) 0.0309(10) 0.0298(10) -0.0105(8) 0.0109(7) -0.0062(7)
C23 0.0188(8) 0.0265(9) 0.0212(9) -0.0048(7) 0.0090(7) -0.0021(7)
C24 0.0165(8) 0.0413(11) 0.0271(10) 0.0053(8) 0.0039(7) -0.0035(8)
C25 0.0344(11) 0.0678(15) 0.0300(11) -0.0001(10) -0.0015(9) -0.0042(10)
C26 0.0353(11) 0.0383(11) 0.0436(12) 0.0099(9) 0.0045(9) 0.0074(9)
C27 0.0206(8) 0.0237(9) 0.0235(9) 0.0048(7) 0.0099(7) 0.0025(7)
C28 0.0272(9) 0.0375(10) 0.0243(10) 0.0046(8) 0.0081(8) 0.0048(8)
C29 0.0272(9) 0.0308(10) 0.0385(11) 0.0080(8) 0.0150(8) 0.0082(8)
C30 0.0272(9) 0.0225(9) 0.0328(10) 0.0027(7) 0.0107(8) 0.0021(7)
C31 0.0212(9) 0.0286(9) 0.0301(10) 0.0050(8) 0.0084(7) 0.0046(7)
C32 0.0363(10) 0.0310(10) 0.0382(11) -0.0137(9) 0.0126(9) -0.0031(8)
C33 0.0324(10) 0.0352(10) 0.0218(10) 0.0025(8) 0.0094(8) 0.0062(8)

loop_
_atom_type_symbol
_atom_type_description
_atom_type_scat_dispersion_real
_atom_type_scat_dispersion_imag
_atom_type_scat_source
C C 0.0181 0.0091 'International Tables Vol C Tables 4.2.6.8 and 6.1.1.4'
H H 0.0000 0.0000 'International Tables Vol C Tables 4.2.6.8 and 6.1.1.4'
N N 0.0311 0.0180 'International Tables Vol C Tables 4.2.6.8 and 6.1.1.4'
O O 0.0492 0.0322 'International Tables Vol C Tables 4.2.6.8 and 6.1.1.4'
Al Al 0.2130 0.2455 'International Tables Vol C Tables 4.2.6.8 and 6.1.1.4'
Si Si 0.2541 0.3302 'International Tables Vol C Tables 4.2.6.8 and 6.1.1.4'
S S 0.3331 0.5567 'International Tables Vol C Tables 4.2.6.8 and 6.1.1.4'

loop_
_geom_angle_atom_site_label_1
_geom_angle_atom_site_label_2
_geom_angle_atom_site_label_3
_geom_angle
_geom_angle_site_symmetry_1
_geom_angle_site_symmetry_3
_geom_angle_publ_flag
C2 N1 C18 118.23(12) . . ?
C2 N1 Al1 120.06(10) . . ?
C18 N1 Al1 121.66(10) . . ?
Si1 S1 Al1 106.00(3) . . ?
Si2 O1 Si1 135.90(7) . . ?
N2 Al1 N1 96.56(6) . . ?
N2 Al1 S2 115.03(5) . . ?
N1 Al1 S2 110.96(5) . . ?
N2 Al1 S1 110.64(4) . . ?
N1 Al1 S1 109.25(5) . . ?
S2 Al1 S1 113.13(3) . . ?
O1 Si1 C30 108.68(7) . . ?
O1 Si1 C31 107.06(8) . . ?
C30 Si1 C31 110.51(8) . . ?
O1 Si1 S1 111.34(5) . . ?
C30 Si1 S1 111.43(6) . . ?
C31 Si1 S1 107.74(6) . . ?
Si2 S2 Al1 106.64(3) . . ?
C4 N2 C6 115.49(13) . . ?
C4 N2 Al1 120.57(10) . . ?
C6 N2 Al1 123.83(10) . . ?
O1 Si2 C33 106.59(7) . . ?
O1 Si2 C32 109.74(8) . . ?
C33 Si2 C32 109.42(9) . . ?
O1 Si2 S2 110.33(5) . . ?
C33 Si2 S2 114.47(6) . . ?
C32 Si2 S2 106.27(6) . . ?
N1 C2 C3 123.08(14) . . ?
N1 C2 C1 121.28(14) . . ?
C3 C2 C1 115.63(14) . . ?
C4 C3 C2 127.44(15) . . ?
N2 C4 C3 122.69(14) . . ?
N2 C4 C5 120.68(14) . . ?
C3 C4 C5 116.56(14) . . ?
C7 C6 C11 121.64(14) . . ?
C7 C6 N2 119.65(14) . . ?
C11 C6 N2 118.62(13) . . ?
C8 C7 C6 117.51(15) . . ?
C8 C7 C15 119.61(14) . . ?
C6 C7 C15 122.81(14) . . ?
C9 C8 C7 121.68(15) . . ?
C8 C9 C10 119.92(15) . . ?
C9 C10 C11 121.11(16) . . ?
C10 C11 C6 117.91(15) . . ?
C10 C11 C12 120.18(14) . . ?
C6 C11 C12 121.90(14) . . ?
C11 C12 C14 111.78(13) . . ?
C11 C12 C13 112.31(13) . . ?
C14 C12 C13 110.80(13) . . ?
C7 C15 C16 109.43(14) . . ?
C7 C15 C17 114.69(14) . . ?
C16 C15 C17 109.18(13) . . ?
C19 C18 C23 121.69(14) . . ?
C19 C18 N1 120.38(14) . . ?
C23 C18 N1 117.92(14) . . ?
C20 C19 C18 117.86(15) . . ?
C20 C19 C27 118.57(15) . . ?
C18 C19 C27 123.56(14) . . ?
C21 C20 C19 121.20(16) . . ?
C20 C21 C22 120.15(16) . . ?
C21 C22 C23 121.22(16) . . ?
C22 C23 C18 117.86(16) . . ?
C22 C23 C24 120.16(15) . . ?
C18 C23 C24 121.83(14) . . ?
C23 C24 C25 113.52(16) . . ?
C23 C24 C26 110.25(15) . . ?
C25 C24 C26 110.04(16) . . ?
C19 C27 C29 110.96(14) . . ?
C19 C27 C28 111.55(13) . . ?
C29 C27 C28 109.25(14) . . ?

loop_
_geom_bond_atom_site_label_1
_geom_bond_atom_site_label_2
_geom_bond_distance
_geom_bond_site_symmetry_2
_geom_bond_publ_flag
N1 C2 1.342(2) . ?
N1 C18 1.458(2) . ?
N1 Al1 1.9084(14) . ?
S1 Si1 2.1283(7) . ?
S1 Al1 2.2338(9) . ?
O1 Si2 1.6394(13) . ?
O1 Si1 1.6408(12) . ?
Al1 N2 1.8998(14) . ?
Al1 S2 2.2225(8) . ?
C1 C2 1.510(2) . ?
Si1 C30 1.8574(17) . ?
Si1 C31 1.8599(17) . ?
S2 Si2 2.1380(8) . ?
N2 C4 1.346(2) . ?
N2 C6 1.457(2) . ?
Si2 C33 1.8530(18) . ?
Si2 C32 1.8551(18) . ?
C2 C3 1.395(2) . ?
C3 C4 1.394(2) . ?
C4 C5 1.505(2) . ?
C6 C7 1.407(2) . ?
C6 C11 1.410(2) . ?
C7 C8 1.395(2) . ?
C7 C15 1.526(2) . ?
C8 C9 1.379(2) . ?
C9 C10 1.384(2) . ?
C10 C11 1.394(2) . ?
C11 C12 1.521(2) . ?
C12 C14 1.531(2) . ?
C12 C13 1.533(2) . ?
C15 C16 1.531(2) . ?
C15 C17 1.533(2) . ?
C18 C19 1.403(2) . ?
C18 C23 1.407(2) . ?
C19 C20 1.400(2) . ?
C19 C27 1.522(2) . ?
C20 C21 1.378(3) . ?
C21 C22 1.382(3) . ?
C22 C23 1.396(2) . ?
C23 C24 1.523(2) . ?
C24 C25 1.524(3) . ?
C24 C26 1.535(3) . ?
C27 C29 1.528(2) . ?
C27 C28 1.534(2) . ?
